data_1547173
loop_
_publ_author_name
'Mahid Uddin, Kh.'
'Chowdhury, Md. Arshad H.'
'Kamal Hossain, Md.'
'Ghosh, Shishir'
'Tocher, Derek A.'
'Richmond, Michael G.'
'Kabir, Shariff E.'

_publ_section_title
;
 Alkyne activation and polyhedral reorganization in benzothiazolate-capped
 osmium clusters on reaction with diethyl acetylenedicarboxylate (DEAD)
 and ethyl propiolate
;
_journal_issue 39
_journal_name_full 'Dalton Trans.'
_journal_page_first 13597
_journal_page_last 13609
_journal_paper_doi 10.1039/C7DT02933K
_journal_volume 46
_journal_year 2017
_chemical_formula_moiety 'C24 H15 N O13 Os3 S'
_chemical_formula_sum 'C24 H15 N O13 Os3 S'
_chemical_formula_weight 1128.03
_chemical_name_systematic
;
 ?
;
_space_group_crystal_system triclinic
_space_group_IT_number 2
_space_group_name_Hall '-P 1'
_space_group_name_H-M_alt 'P -1'
_symmetry_space_group_name_Hall '-P 1'
_symmetry_space_group_name_H-M 'P -1'
_atom_sites_solution_hydrogens geom
_atom_sites_solution_primary direct
_audit_creation_date 2016-10-11
_audit_creation_method
;
Olex2 1.2
(compiled 2016.09.09 svn.r3337 for OlexSys, GUI svn.r5227)
;
_audit_update_record
;
2016-10-12 deposited with the CCDC.
2017-09-14 downloaded from the CCDC.
;
_cell_angle_alpha 75.769(2)
_cell_angle_beta 84.515(2)
_cell_angle_gamma 84.498(2)
_cell_formula_units_Z 4
_cell_length_a 10.0477(16)
_cell_length_b 16.538(3)
_cell_length_c 17.657(3)
_cell_measurement_reflns_used 5247
_cell_measurement_temperature 293(2)
_cell_measurement_theta_max 28.26
_cell_measurement_theta_min 2.39
_cell_volume 2823.0(8)
_computing_cell_refinement 'SAINT v6.45A (Bruker, 2003)'
_computing_data_collection 'Bruker SMART'
_computing_data_reduction 'SAINT v6.45A (Bruker, 2003)'
_computing_molecular_graphics 'Olex2 (Dolomanov et al., 2009)'
_computing_publication_material 'Olex2 (Dolomanov et al., 2009)'
_computing_structure_refinement 'ShelXL (Sheldrick, 2015)'
_computing_structure_solution 'ShelXS (Sheldrick, 2008)'
_diffrn_ambient_temperature 293(2)
_diffrn_measured_fraction_theta_full 0.985
_diffrn_measured_fraction_theta_max 0.985
_diffrn_measurement_device_type 'CCD area detector'
_diffrn_measurement_method 'phi and omega scans'
_diffrn_radiation_monochromator graphite
_diffrn_radiation_type MoK\a
_diffrn_radiation_wavelength 0.71073
_diffrn_reflns_av_R_equivalents 0.0479
_diffrn_reflns_av_unetI/netI 0.0672
_diffrn_reflns_Laue_measured_fraction_full 0.985
_diffrn_reflns_Laue_measured_fraction_max 0.985
_diffrn_reflns_limit_h_max 12
_diffrn_reflns_limit_h_min -12
_diffrn_reflns_limit_k_max 20
_diffrn_reflns_limit_k_min -20
_diffrn_reflns_limit_l_max 21
_diffrn_reflns_limit_l_min -21
_diffrn_reflns_number 21541
_diffrn_reflns_point_group_measured_fraction_full 0.985
_diffrn_reflns_point_group_measured_fraction_max 0.985
_diffrn_reflns_theta_full 26.000
_diffrn_reflns_theta_max 26.000
_diffrn_reflns_theta_min 1.274
_exptl_absorpt_coefficient_mu 13.610
_exptl_absorpt_correction_T_max 0.1932
_exptl_absorpt_correction_T_min 0.145703
_exptl_absorpt_correction_type multi-scan
_exptl_absorpt_process_details
;
SADABS v.2.10 (Bruker,2003) was used for absorption correction.
R(int) was 0.1880 before and 0.0526 after correction.
The Ratio of minimum to maximum transmission is 0.1457.
The \l/2 correction factor is 0.0015.
;
_exptl_crystal_colour orange
_exptl_crystal_colour_primary orange
_exptl_crystal_density_diffrn 2.654
_exptl_crystal_density_method 'not measured'
_exptl_crystal_description block
_exptl_crystal_F_000 2056
_exptl_crystal_size_max 0.44
_exptl_crystal_size_mid 0.24
_exptl_crystal_size_min 0.18
_refine_diff_density_max 2.786
_refine_diff_density_min -1.890
_refine_diff_density_rms 0.273
_refine_ls_extinction_coef 0.00013(4)
_refine_ls_extinction_expression Fc^*^=kFc[1+0.001xFc^2^\l^3^/sin(2\q)]^-1/4^
_refine_ls_extinction_method SHELXL
_refine_ls_goodness_of_fit_ref 1.040
_refine_ls_hydrogen_treatment constr
_refine_ls_matrix_type full
_refine_ls_number_parameters 758
_refine_ls_number_reflns 10939
_refine_ls_number_restraints 0
_refine_ls_restrained_S_all 1.040
_refine_ls_R_factor_all 0.0473
_refine_ls_R_factor_gt 0.0403
_refine_ls_shift/su_max 0.002
_refine_ls_shift/su_mean 0.000
_refine_ls_structure_factor_coef Fsqd
_refine_ls_weighting_details 'w=1/[\s^2^(Fo^2^)+(0.0448P)^2^+4.9046P] where P=(Fo^2^+2Fc^2^)/3'
_refine_ls_weighting_scheme calc
_refine_ls_wR_factor_gt 0.1024
_refine_ls_wR_factor_ref 0.1067
_reflns_Friedel_coverage 0.000
_reflns_number_gt 9293
_reflns_number_total 10939
_reflns_threshold_expression 'I > 2\s(I)'
_cod_data_source_file c7dt02933k2.cif
_cod_data_source_block str0555
_cod_original_cell_volume 2823.1(8)
_cod_database_code 1547173
_shelxl_version_number 2013-4
_shelx_space_group_comment
;
The symmetry employed for this shelxl refinement is uniquely defined
by the following loop, which should always be used as a source of
symmetry information in preference to the above space-group names.
They are only intended as comments.
;
_shelx_estimated_absorpt_t_max 0.193
_shelx_estimated_absorpt_t_min 0.066
_olex2_refinement_description
;
1. Fixed Uiso
 At 1.2 times of:
  All C(H) groups, All C(H,H) groups
 At 1.5 times of:
  All C(H,H,H) groups
2.a Ternary CH refined with riding coordinates:
 C24(H24), C74(H74)
2.b Secondary CH2 refined with riding coordinates:
 C21(H21A,H21B), C26(H26A,H26B), C71(H71A,H71B), C76(H76A,H76B)
2.c Me refined with riding coordinates:
 C20(H20A,H20B,H20C), C27(H27A,H27B,H27C), C70(H70A,H70B,H70C), C77(H77A,H77B,
 H77C)
2.d Aromatic/amide H refined with riding coordinates:
 C10(H10), C13(H13), C14(H14), C15(H15), C60(H60), C63(H63), C64(H64), C65(H65)
;
_olex2_submission_special_instructions 'No special instructions were received'

loop_
_space_group_symop_operation_xyz
'x, y, z'
'-x, -y, -z'

loop_
_atom_site_label
_atom_site_type_symbol
_atom_site_fract_x
_atom_site_fract_y
_atom_site_fract_z
_atom_site_U_iso_or_equiv
_atom_site_adp_type
_atom_site_occupancy
_atom_site_site_symmetry_order
_atom_site_calc_flag
_atom_site_refinement_flags_posn
Os1 Os 0.26739(3) 0.32033(2) 0.27539(2) 0.01837(9) Uani 1 1 d .
Os2 Os 0.19198(3) 0.15336(2) 0.30546(2) 0.01887(9) Uani 1 1 d .
Os3 Os -0.07268(3) 0.15964(2) 0.25064(2) 0.01818(9) Uani 1 1 d .
C1 C 0.2087(8) 0.4341(5) 0.2402(5) 0.0273(18) Uani 1 1 d .
C2 C 0.4553(10) 0.3293(6) 0.2810(5) 0.035(2) Uani 1 1 d .
C3 C 0.2301(8) 0.3222(5) 0.3855(5) 0.0278(19) Uani 1 1 d .
C4 C 0.3725(9) 0.1500(5) 0.3329(5) 0.032(2) Uani 1 1 d .
C5 C 0.1105(8) 0.1448(5) 0.4064(5) 0.0261(18) Uani 1 1 d .
C6 C 0.1743(9) 0.0375(5) 0.3181(5) 0.0311(19) Uani 1 1 d .
C7 C -0.1275(8) 0.0630(5) 0.3278(5) 0.0265(18) Uani 1 1 d .
C8 C -0.0130(8) 0.0922(5) 0.1822(5) 0.0222(16) Uani 1 1 d .
C9 C -0.2406(8) 0.1889(5) 0.2030(5) 0.0254(17) Uani 1 1 d .
O1 O 0.1691(6) 0.5022(4) 0.2192(4) 0.0340(14) Uani 1 1 d .
O2 O 0.5670(6) 0.3340(5) 0.2831(5) 0.053(2) Uani 1 1 d .
O3 O 0.2128(6) 0.3248(4) 0.4492(3) 0.0330(14) Uani 1 1 d .
O4 O 0.4807(6) 0.1367(4) 0.3532(4) 0.0426(17) Uani 1 1 d .
O5 O 0.0591(7) 0.1395(4) 0.4688(4) 0.0413(16) Uani 1 1 d .
O6 O 0.1619(7) -0.0322(4) 0.3257(4) 0.0423(16) Uani 1 1 d .
O7 O -0.1608(7) 0.0038(4) 0.3749(3) 0.0384(15) Uani 1 1 d .
O8 O 0.0250(6) 0.0497(4) 0.1403(3) 0.0305(13) Uani 1 1 d .
O9 O -0.3392(6) 0.2053(4) 0.1743(4) 0.0355(15) Uani 1 1 d .
N1 N 0.2861(6) 0.1586(4) 0.1881(4) 0.0216(14) Uani 1 1 d .
S1 S 0.3886(2) 0.11687(15) 0.06338(14) 0.0347(5) Uani 1 1 d .
O10 O -0.1312(5) 0.2424(3) 0.3267(3) 0.0208(11) Uani 1 1 d .
O11 O -0.0324(5) 0.3402(3) 0.3629(3) 0.0233(12) Uani 1 1 d .
O12 O -0.1296(6) 0.3968(3) 0.1888(3) 0.0287(13) Uani 1 1 d .
O13 O -0.1072(6) 0.3394(3) 0.0842(3) 0.0283(13) Uani 1 1 d .
C10 C 0.3125(8) 0.0955(5) 0.1553(5) 0.0261(18) Uani 1 1 d .
H10 H 0.2906 0.0417 0.1810 0.031 Uiso 1 1 calc R
C11 C 0.3313(7) 0.2332(5) 0.1382(4) 0.0191(16) Uani 1 1 d .
C12 C 0.3251(8) 0.3101(5) 0.1583(4) 0.0236(17) Uani 1 1 d .
C13 C 0.3722(8) 0.3750(5) 0.1002(5) 0.0284(19) Uani 1 1 d .
H13 H 0.3710 0.4279 0.1098 0.034 Uiso 1 1 calc R
C14 C 0.4238(8) 0.3621(6) 0.0240(5) 0.030(2) Uani 1 1 d .
H14 H 0.4505 0.4078 -0.0149 0.037 Uiso 1 1 calc R
C15 C 0.4341(8) 0.2881(6) 0.0081(5) 0.034(2) Uani 1 1 d .
H15 H 0.4724 0.2807 -0.0401 0.040 Uiso 1 1 calc R
C16 C 0.3864(7) 0.2212(5) 0.0649(5) 0.0255(18) Uani 1 1 d .
C20 C -0.1226(12) 0.4162(8) 0.4555(7) 0.064(4) Uani 1 1 d .
H20A H -0.1913 0.4205 0.4963 0.096 Uiso 1 1 calc R
H20B H -0.1278 0.4661 0.4142 0.096 Uiso 1 1 calc R
H20C H -0.0362 0.4092 0.4763 0.096 Uiso 1 1 calc R
C21 C -0.1420(10) 0.3421(6) 0.4238(5) 0.039(2) Uani 1 1 d .
H21A H -0.1373 0.2909 0.4649 0.047 Uiso 1 1 calc R
H21B H -0.2283 0.3484 0.4018 0.047 Uiso 1 1 calc R
C22 C -0.0339(8) 0.2867(5) 0.3198(4) 0.0213(17) Uani 1 1 d .
C23 C 0.0813(7) 0.2782(4) 0.2627(4) 0.0169(15) Uani 1 1 d .
C24 C 0.0184(7) 0.2733(4) 0.1879(4) 0.0170(15) Uani 1 1 d .
H24 H 0.0870 0.2626 0.1475 0.020 Uiso 1 1 calc R
C25 C -0.0787(8) 0.3432(5) 0.1561(4) 0.0245(17) Uani 1 1 d .
C26 C -0.2111(10) 0.4021(6) 0.0475(6) 0.042(2) Uani 1 1 d .
H26A H -0.2934 0.3990 0.0813 0.051 Uiso 1 1 calc R
H26B H -0.1813 0.4580 0.0382 0.051 Uiso 1 1 calc R
C27 C -0.2328(9) 0.3825(6) -0.0268(5) 0.039(2) Uani 1 1 d .
H27A H -0.3000 0.4219 -0.0529 0.059 Uiso 1 1 calc R
H27B H -0.2621 0.3270 -0.0166 0.059 Uiso 1 1 calc R
H27C H -0.1505 0.3857 -0.0595 0.059 Uiso 1 1 calc R
Os51 Os 0.27531(3) 0.17758(2) 0.70439(2) 0.01812(9) Uani 1 1 d .
Os52 Os 0.35236(3) 0.34501(2) 0.66732(2) 0.01887(9) Uani 1 1 d .
Os53 Os 0.61259(3) 0.34035(2) 0.72811(2) 0.01824(9) Uani 1 1 d .
C51 C 0.3221(9) 0.0644(5) 0.7487(5) 0.0304(19) Uani 1 1 d .
C52 C 0.0867(10) 0.1708(6) 0.6954(6) 0.036(2) Uani 1 1 d .
C53 C 0.3176(8) 0.1630(5) 0.5982(5) 0.0276(19) Uani 1 1 d .
C54 C 0.4339(8) 0.3459(5) 0.5659(5) 0.0272(19) Uani 1 1 d .
C55 C 0.1707(9) 0.3466(5) 0.6380(5) 0.032(2) Uani 1 1 d .
C56 C 0.3769(9) 0.4608(5) 0.6491(5) 0.0296(19) Uani 1 1 d .
C57 C 0.7764(8) 0.3115(5) 0.7790(5) 0.0274(18) Uani 1 1 d .
C58 C 0.5461(7) 0.4101(5) 0.7944(4) 0.0189(15) Uani 1 1 d .
C59 C 0.6768(8) 0.4354(5) 0.6506(5) 0.0271(18) Uani 1 1 d .
O51 O 0.3561(7) -0.0048(4) 0.7746(4) 0.0447(17) Uani 1 1 d .
O52 O -0.0260(7) 0.1707(5) 0.6917(5) 0.0518(19) Uani 1 1 d .
O53 O 0.3322(6) 0.1536(4) 0.5363(3) 0.0348(14) Uani 1 1 d .
O54 O 0.4863(7) 0.3474(4) 0.5054(4) 0.0402(16) Uani 1 1 d .
O55 O 0.0657(6) 0.3587(4) 0.6174(4) 0.0414(16) Uani 1 1 d .
O56 O 0.3942(7) 0.5314(4) 0.6353(4) 0.0464(18) Uani 1 1 d .
O57 O 0.8750(6) 0.2949(4) 0.8091(4) 0.0396(16) Uani 1 1 d .
O58 O 0.5067(6) 0.4525(4) 0.8348(3) 0.0299(13) Uani 1 1 d .
O59 O 0.7149(7) 0.4923(4) 0.6051(4) 0.0430(17) Uani 1 1 d .
N51 N 0.2509(6) 0.3470(4) 0.7822(4) 0.0252(15) Uani 1 1 d .
S51 S 0.1387(2) 0.39880(16) 0.89938(15) 0.0379(5) Uani 1 1 d .
O60 O 0.6750(5) 0.2555(3) 0.6554(3) 0.0235(12) Uani 1 1 d .
O61 O 0.5778(6) 0.1590(3) 0.6155(3) 0.0260(12) Uani 1 1 d .
O62 O 0.6613(6) 0.1022(4) 0.7963(3) 0.0316(14) Uani 1 1 d .
O63 O 0.6417(5) 0.1621(3) 0.8978(3) 0.0242(12) Uani 1 1 d .
C60 C 0.2217(8) 0.4151(5) 0.8094(5) 0.0267(18) Uani 1 1 d .
H60 H 0.2451 0.4678 0.7813 0.032 Uiso 1 1 calc R
C61 C 0.2047(7) 0.2754(5) 0.8345(4) 0.0209(16) Uani 1 1 d .
C62 C 0.2115(8) 0.1974(5) 0.8194(4) 0.0229(17) Uani 1 1 d .
C63 C 0.1572(8) 0.1354(6) 0.8790(5) 0.0299(19) Uani 1 1 d .
H63 H 0.1565 0.0814 0.8724 0.036 Uiso 1 1 calc R
C64 C 0.1031(8) 0.1548(6) 0.9498(4) 0.0279(19) Uani 1 1 d .
H64 H 0.0737 0.1107 0.9899 0.033 Uiso 1 1 calc R
C65 C 0.0910(8) 0.2272(6) 0.9635(5) 0.036(2) Uani 1 1 d .
H65 H 0.0508 0.2367 1.0105 0.043 Uiso 1 1 calc R
C66 C 0.1421(8) 0.2926(5) 0.9031(5) 0.0265(18) Uani 1 1 d .
C70 C 0.6717(11) 0.0943(8) 0.5141(7) 0.065(4) Uani 1 1 d .
H70A H 0.7406 0.0950 0.4725 0.098 Uiso 1 1 calc R
H70B H 0.5854 0.1011 0.4933 0.098 Uiso 1 1 calc R
H70C H 0.6801 0.0418 0.5522 0.098 Uiso 1 1 calc R
C71 C 0.6855(9) 0.1635(6) 0.5518(5) 0.038(2) Uani 1 1 d .
H71A H 0.7726 0.1575 0.5728 0.045 Uiso 1 1 calc R
H71B H 0.6768 0.2169 0.5139 0.045 Uiso 1 1 calc R
C72 C 0.5776(7) 0.2111(5) 0.6609(4) 0.0195(16) Uani 1 1 d .
C73 C 0.4607(7) 0.2200(4) 0.7166(4) 0.0166(15) Uani 1 1 d .
C74 C 0.5190(7) 0.2277(4) 0.7907(4) 0.0161(14) Uani 1 1 d .
H74 H 0.4480 0.2398 0.8294 0.019 Uiso 1 1 calc R
C75 C 0.6130(8) 0.1581(5) 0.8265(4) 0.0197(16) Uani 1 1 d .
C76 C 0.7403(10) 0.1007(6) 0.9356(5) 0.039(2) Uani 1 1 d .
H76A H 0.8240 0.1042 0.9031 0.046 Uiso 1 1 calc R
H76B H 0.7103 0.0452 0.9424 0.046 Uiso 1 1 calc R
C77 C 0.7615(9) 0.1152(6) 1.0126(5) 0.035(2) Uani 1 1 d .
H77A H 0.8285 0.0745 1.0372 0.052 Uiso 1 1 calc R
H77B H 0.6790 0.1103 1.0451 0.052 Uiso 1 1 calc R
H77C H 0.7908 0.1703 1.0056 0.052 Uiso 1 1 calc R

loop_
_atom_site_aniso_label
_atom_site_aniso_U_11
_atom_site_aniso_U_22
_atom_site_aniso_U_33
_atom_site_aniso_U_23
_atom_site_aniso_U_13
_atom_site_aniso_U_12
Os1 0.02316(17) 0.01524(16) 0.01838(16) -0.00696(12) -0.00378(12) 0.00012(12)
Os2 0.02438(17) 0.01260(16) 0.01974(16) -0.00400(12) -0.00691(12) 0.00363(12)
Os3 0.02107(16) 0.01519(16) 0.01895(16) -0.00570(12) -0.00227(12) 0.00024(12)
C1 0.031(4) 0.031(5) 0.021(4) -0.007(4) -0.001(3) -0.006(4)
C2 0.040(5) 0.035(5) 0.037(5) -0.022(4) -0.008(4) 0.006(4)
C3 0.034(5) 0.013(4) 0.037(5) -0.004(3) -0.010(4) 0.003(3)
C4 0.041(5) 0.028(5) 0.027(4) -0.006(4) -0.017(4) 0.010(4)
C5 0.030(4) 0.030(4) 0.019(4) -0.005(3) -0.005(3) -0.006(4)
C6 0.043(5) 0.027(5) 0.023(4) -0.003(4) -0.012(4) 0.003(4)
C7 0.038(5) 0.029(5) 0.019(4) -0.021(4) -0.003(3) 0.004(4)
C8 0.022(4) 0.019(4) 0.025(4) -0.003(3) -0.006(3) -0.001(3)
C9 0.022(4) 0.027(4) 0.031(4) -0.014(4) -0.001(3) -0.005(3)
O1 0.039(4) 0.019(3) 0.042(4) -0.003(3) -0.007(3) 0.000(3)
O2 0.027(4) 0.070(5) 0.080(6) -0.047(4) -0.009(4) -0.002(3)
O3 0.045(4) 0.032(3) 0.024(3) -0.009(3) -0.005(3) -0.003(3)
O4 0.037(4) 0.043(4) 0.045(4) -0.003(3) -0.019(3) 0.009(3)
O5 0.047(4) 0.044(4) 0.028(3) 0.003(3) -0.006(3) -0.002(3)
O6 0.059(4) 0.014(3) 0.053(4) -0.005(3) -0.011(3) -0.004(3)
O7 0.062(4) 0.026(3) 0.026(3) -0.005(3) 0.010(3) -0.011(3)
O8 0.031(3) 0.033(3) 0.031(3) -0.014(3) -0.008(3) 0.002(3)
O9 0.026(3) 0.043(4) 0.042(4) -0.018(3) -0.006(3) 0.004(3)
N1 0.018(3) 0.019(3) 0.027(3) -0.006(3) -0.003(3) 0.002(3)
S1 0.0306(11) 0.0367(13) 0.0436(13) -0.0262(11) 0.0010(10) 0.0042(10)
O10 0.018(3) 0.020(3) 0.023(3) -0.006(2) 0.006(2) -0.001(2)
O11 0.035(3) 0.020(3) 0.014(2) -0.008(2) 0.000(2) 0.009(2)
O12 0.041(3) 0.021(3) 0.025(3) -0.013(2) -0.009(3) 0.016(3)
O13 0.035(3) 0.029(3) 0.021(3) -0.010(2) -0.012(2) 0.018(3)
C10 0.021(4) 0.032(5) 0.031(4) -0.021(4) -0.006(3) 0.004(3)
C11 0.014(3) 0.026(4) 0.019(4) -0.007(3) -0.004(3) 0.000(3)
C12 0.025(4) 0.029(4) 0.019(4) -0.010(3) -0.008(3) 0.004(3)
C13 0.032(5) 0.026(4) 0.033(5) -0.021(4) 0.001(4) -0.001(4)
C14 0.025(4) 0.048(6) 0.017(4) -0.008(4) 0.011(3) -0.010(4)
C15 0.030(5) 0.044(6) 0.027(4) -0.011(4) 0.004(4) 0.001(4)
C16 0.016(4) 0.035(5) 0.030(4) -0.016(4) -0.002(3) -0.003(3)
C20 0.063(7) 0.093(10) 0.051(7) -0.051(7) -0.024(6) 0.036(7)
C21 0.047(6) 0.043(6) 0.025(4) -0.011(4) 0.002(4) 0.013(5)
C22 0.032(4) 0.013(4) 0.018(4) -0.004(3) -0.009(3) 0.010(3)
C23 0.027(4) 0.008(3) 0.013(3) 0.002(3) 0.001(3) 0.000(3)
C24 0.018(3) 0.017(4) 0.016(3) -0.004(3) -0.007(3) 0.004(3)
C25 0.025(4) 0.029(4) 0.020(4) -0.008(3) 0.001(3) -0.002(3)
C26 0.045(5) 0.040(6) 0.043(6) -0.013(5) -0.024(5) 0.019(5)
C27 0.029(5) 0.048(6) 0.033(5) 0.006(4) -0.006(4) 0.005(4)
Os51 0.02293(17) 0.01390(16) 0.01867(16) -0.00518(12) -0.00419(12) -0.00104(12)
Os52 0.02385(17) 0.01184(16) 0.02014(16) -0.00133(12) -0.00756(12) 0.00190(12)
Os53 0.02083(16) 0.01544(16) 0.01884(16) -0.00432(12) -0.00307(12) -0.00107(12)
C51 0.038(5) 0.025(5) 0.027(4) -0.002(4) -0.002(4) -0.006(4)
C52 0.040(5) 0.030(5) 0.046(6) -0.021(4) -0.012(4) -0.003(4)
C53 0.030(4) 0.019(4) 0.034(5) -0.003(3) -0.013(4) -0.006(3)
C54 0.034(5) 0.019(4) 0.025(4) 0.004(3) -0.013(4) -0.002(3)
C55 0.039(5) 0.021(4) 0.034(5) -0.005(4) -0.009(4) 0.006(4)
C56 0.035(5) 0.022(4) 0.032(5) -0.006(4) -0.013(4) 0.002(4)
C57 0.021(4) 0.029(5) 0.036(5) -0.019(4) 0.007(4) -0.006(4)
C58 0.019(4) 0.017(4) 0.021(4) -0.004(3) -0.004(3) 0.000(3)
C59 0.036(5) 0.025(4) 0.024(4) -0.013(4) 0.004(4) -0.009(4)
O51 0.070(5) 0.017(3) 0.045(4) 0.000(3) -0.019(4) 0.002(3)
O52 0.033(4) 0.056(5) 0.079(6) -0.035(4) -0.011(4) -0.010(3)
O53 0.049(4) 0.042(4) 0.020(3) -0.015(3) -0.012(3) -0.004(3)
O54 0.050(4) 0.038(4) 0.025(3) 0.004(3) 0.002(3) 0.000(3)
O55 0.034(4) 0.039(4) 0.051(4) -0.004(3) -0.020(3) -0.003(3)
O56 0.055(4) 0.014(3) 0.070(5) -0.006(3) -0.019(4) 0.000(3)
O57 0.030(3) 0.044(4) 0.051(4) -0.019(3) -0.017(3) 0.003(3)
O58 0.029(3) 0.030(3) 0.034(3) -0.014(3) -0.004(3) 0.002(3)
O59 0.068(5) 0.029(3) 0.031(3) -0.010(3) 0.017(3) -0.015(3)
N51 0.014(3) 0.028(4) 0.034(4) -0.009(3) -0.001(3) 0.002(3)
S51 0.0298(11) 0.0420(14) 0.0506(14) -0.0309(12) -0.0006(10) 0.0041(10)
O60 0.027(3) 0.021(3) 0.023(3) -0.009(2) 0.000(2) 0.002(2)
O61 0.032(3) 0.025(3) 0.021(3) -0.009(2) -0.001(2) 0.004(2)
O62 0.043(3) 0.025(3) 0.029(3) -0.013(3) -0.014(3) 0.016(3)
O63 0.035(3) 0.017(3) 0.019(3) -0.004(2) -0.011(2) 0.012(2)
C60 0.023(4) 0.024(4) 0.035(5) -0.016(4) -0.003(3) 0.008(3)
C61 0.016(4) 0.028(4) 0.022(4) -0.011(3) -0.004(3) 0.000(3)
C62 0.026(4) 0.021(4) 0.020(4) -0.004(3) -0.003(3) 0.003(3)
C63 0.031(4) 0.034(5) 0.026(4) -0.006(4) -0.006(4) -0.006(4)
C64 0.022(4) 0.042(5) 0.017(4) -0.004(4) 0.004(3) -0.003(4)
C65 0.026(4) 0.058(6) 0.023(4) -0.014(4) 0.006(3) 0.004(4)
C66 0.021(4) 0.034(5) 0.027(4) -0.014(4) -0.005(3) 0.003(4)
C70 0.057(7) 0.101(10) 0.050(7) -0.051(7) -0.012(6) 0.024(7)
C71 0.038(5) 0.060(6) 0.018(4) -0.020(4) 0.002(4) 0.011(5)
C72 0.022(4) 0.017(4) 0.018(4) -0.001(3) -0.007(3) 0.003(3)
C73 0.021(4) 0.004(3) 0.021(4) 0.000(3) 0.001(3) 0.005(3)
C74 0.020(4) 0.017(4) 0.011(3) -0.003(3) -0.004(3) 0.003(3)
C75 0.025(4) 0.018(4) 0.016(4) -0.005(3) -0.003(3) 0.003(3)
C76 0.046(5) 0.038(5) 0.032(5) -0.008(4) -0.023(4) 0.015(4)
C77 0.035(5) 0.041(5) 0.025(4) 0.001(4) -0.014(4) 0.004(4)

loop_
_atom_type_symbol
_atom_type_description
_atom_type_scat_dispersion_real
_atom_type_scat_dispersion_imag
_atom_type_scat_source
C C 0.0033 0.0016 'International Tables Vol C Tables 4.2.6.8 and 6.1.1.4'
H H 0.0000 0.0000 'International Tables Vol C Tables 4.2.6.8 and 6.1.1.4'
N N 0.0061 0.0033 'International Tables Vol C Tables 4.2.6.8 and 6.1.1.4'
O O 0.0106 0.0060 'International Tables Vol C Tables 4.2.6.8 and 6.1.1.4'
Os Os -1.2165 7.6030 'International Tables Vol C Tables 4.2.6.8 and 6.1.1.4'
S S 0.1246 0.1234 'International Tables Vol C Tables 4.2.6.8 and 6.1.1.4'

loop_
_geom_angle_atom_site_label_1
_geom_angle_atom_site_label_2
_geom_angle_atom_site_label_3
_geom_angle
C1 Os1 Os2 144.7(2)
C1 Os1 C2 100.5(4)
C1 Os1 C3 93.0(3)
C1 Os1 C12 91.5(3)
C1 Os1 C23 93.5(3)
C2 Os1 Os2 114.4(3)
C2 Os1 C3 91.4(4)
C2 Os1 C12 84.5(3)
C2 Os1 C23 164.0(3)
C3 Os1 Os2 91.5(2)
C3 Os1 C12 174.4(3)
C3 Os1 C23 95.7(3)
C12 Os1 Os2 86.7(2)
C23 Os1 Os2 51.24(18)
C23 Os1 C12 87.4(3)
Os1 Os2 Os3 107.769(12)
C4 Os2 Os1 71.6(3)
C4 Os2 Os3 175.2(3)
C4 Os2 N1 83.9(3)
C4 Os2 C23 118.7(3)
C5 Os2 Os1 98.5(3)
C5 Os2 Os3 88.2(2)
C5 Os2 C4 96.5(4)
C5 Os2 C6 88.8(4)
C5 Os2 N1 177.9(3)
C5 Os2 C23 91.0(3)
C6 Os2 Os1 169.4(3)
C6 Os2 Os3 79.9(3)
C6 Os2 C4 100.1(4)
C6 Os2 N1 89.1(3)
C6 Os2 C23 140.9(3)
N1 Os2 Os1 83.55(17)
N1 Os2 Os3 91.34(16)
N1 Os2 C23 90.6(2)
C23 Os2 Os1 47.14(19)
C23 Os2 Os3 61.02(19)
C7 Os3 Os2 95.2(2)
C7 Os3 C9 96.9(3)
C7 Os3 O10 93.2(3)
C7 Os3 C24 165.0(3)
C8 Os3 Os2 92.5(2)
C8 Os3 C7 89.8(3)
C8 Os3 C9 91.5(3)
C8 Os3 O10 176.3(3)
C8 Os3 C24 98.9(3)
C9 Os3 Os2 167.3(2)
C9 Os3 O10 90.2(3)
C9 Os3 C24 95.2(3)
O10 Os3 Os2 85.13(13)
O10 Os3 C24 77.8(2)
C24 Os3 Os2 72.28(17)
O1 C1 Os1 177.8(7)
O2 C2 Os1 178.6(8)
O3 C3 Os1 177.4(8)
O4 C4 Os2 170.9(8)
O5 C5 Os2 179.5(7)
O6 C6 Os2 179.1(8)
O7 C7 Os3 179.9(9)
O8 C8 Os3 179.2(7)
O9 C9 Os3 179.0(8)
C10 N1 Os2 126.2(6)
C10 N1 C11 111.2(7)
C11 N1 Os2 122.6(5)
C10 S1 C16 89.9(4)
C22 O10 Os3 104.7(5)
C22 O11 C21 118.0(7)
C25 O13 C26 115.8(6)
N1 C10 S1 116.5(7)
N1 C10 H10 121.8
S1 C10 H10 121.8
C12 C11 N1 124.8(7)
C12 C11 C16 123.0(7)
C16 C11 N1 112.1(7)
C11 C12 Os1 121.1(6)
C13 C12 Os1 123.3(6)
C13 C12 C11 115.2(7)
C12 C13 H13 119.5
C12 C13 C14 120.9(8)
C14 C13 H13 119.5
C13 C14 H14 118.8
C15 C14 C13 122.4(8)
C15 C14 H14 118.8
C14 C15 H15 120.9
C14 C15 C16 118.3(8)
C16 C15 H15 120.9
C11 C16 S1 110.2(6)
C15 C16 S1 129.7(7)
C15 C16 C11 120.0(8)
H20A C20 H20B 109.5
H20A C20 H20C 109.5
H20B C20 H20C 109.5
C21 C20 H20A 109.5
C21 C20 H20B 109.5
C21 C20 H20C 109.5
O11 C21 C20 105.4(8)
O11 C21 H21A 110.7
O11 C21 H21B 110.7
C20 C21 H21A 110.7
C20 C21 H21B 110.7
H21A C21 H21B 108.8
O10 C22 O11 120.7(7)
O10 C22 C23 120.2(7)
O11 C22 C23 119.1(7)
Os1 C23 Os2 81.6(2)
C22 C23 Os1 120.0(5)
C22 C23 Os2 108.2(4)
C22 C23 C24 105.0(6)
C24 C23 Os1 129.6(5)
C24 C23 Os2 105.9(4)
Os3 C24 H24 111.6
C23 C24 Os3 90.5(4)
C23 C24 H24 111.6
C25 C24 Os3 114.1(5)
C25 C24 C23 116.0(6)
C25 C24 H24 111.6
O12 C25 O13 123.3(7)
O12 C25 C24 126.7(7)
O13 C25 C24 110.0(7)
O13 C26 H26A 110.4
O13 C26 H26B 110.4
H26A C26 H26B 108.6
C27 C26 O13 106.5(7)
C27 C26 H26A 110.4
C27 C26 H26B 110.4
C26 C27 H27A 109.5
C26 C27 H27B 109.5
C26 C27 H27C 109.5
H27A C27 H27B 109.5
H27A C27 H27C 109.5
H27B C27 H27C 109.5
C51 Os51 Os52 147.0(3)
C51 Os51 C52 99.0(4)
C51 Os51 C53 92.2(4)
C51 Os51 C62 90.3(3)
C51 Os51 C73 95.6(3)
C52 Os51 Os52 113.2(3)
C52 Os51 C53 90.7(4)
C52 Os51 C62 84.8(3)
C52 Os51 C73 163.5(3)
C53 Os51 Os52 94.3(2)
C53 Os51 C62 175.2(3)
C53 Os51 C73 96.4(3)
C62 Os51 Os52 85.7(2)
C73 Os51 Os52 51.52(18)
C73 Os51 C62 87.4(3)
Os51 Os52 Os53 107.246(12)
C54 Os52 Os51 97.0(2)
C54 Os52 Os53 91.1(2)
C54 Os52 C55 94.8(4)
C54 Os52 C56 89.3(4)
C54 Os52 N51 177.6(3)
C54 Os52 C73 90.8(3)
C55 Os52 Os51 71.4(2)
C55 Os52 Os53 174.0(3)
C55 Os52 N51 83.1(3)
C55 Os52 C73 118.2(3)
C56 Os52 Os51 171.2(3)
C56 Os52 Os53 78.6(2)
C56 Os52 C55 102.1(3)
C56 Os52 N51 89.9(3)
C56 Os52 C73 139.6(3)
N51 Os52 Os51 83.52(18)
N51 Os52 Os53 90.92(16)
N51 Os52 C73 91.2(3)
C73 Os52 Os51 46.83(19)
C73 Os52 Os53 60.97(19)
C57 Os53 Os52 167.0(3)
C57 Os53 C59 95.4(4)
C57 Os53 O60 90.1(3)
C57 Os53 C74 95.0(3)
C58 Os53 Os52 92.3(2)
C58 Os53 C57 92.3(3)
C58 Os53 C59 90.4(3)
C58 Os53 O60 175.6(3)
C58 Os53 C74 98.6(3)
C59 Os53 Os52 96.7(2)
C59 Os53 O60 93.1(3)
C59 Os53 C74 165.9(3)
O60 Os53 Os52 84.56(14)
O60 Os53 C74 77.5(2)
C74 Os53 Os52 72.25(17)
O51 C51 Os51 177.2(8)
O52 C52 Os51 176.2(8)
O53 C53 Os51 174.8(7)
O54 C54 Os52 177.9(8)
O55 C55 Os52 170.8(8)
O56 C56 Os52 177.4(9)
O57 C57 Os53 179.3(8)
O58 C58 Os53 179.5(7)
O59 C59 Os53 179.4(7)
C60 N51 Os52 124.9(6)
C60 N51 C61 112.3(7)
C61 N51 Os52 122.8(5)
C60 S51 C66 90.0(4)
C72 O60 Os53 105.0(5)
C72 O61 C71 117.4(6)
C75 O63 C76 117.0(6)
N51 C60 S51 114.9(7)
N51 C60 H60 122.5
S51 C60 H60 122.5
C62 C61 N51 125.1(7)
C62 C61 C66 122.7(8)
C66 C61 N51 112.1(7)
C61 C62 Os51 121.7(6)
C61 C62 C63 115.5(8)
C63 C62 Os51 122.2(6)
C62 C63 H63 120.2
C62 C63 C64 119.7(8)
C64 C63 H63 120.2
C63 C64 H64 117.2
C65 C64 C63 125.6(8)
C65 C64 H64 117.2
C64 C65 H65 121.9
C64 C65 C66 116.3(8)
C66 C65 H65 121.9
C61 C66 S51 110.7(6)
C61 C66 C65 120.1(8)
C65 C66 S51 129.3(7)
H70A C70 H70B 109.5
H70A C70 H70C 109.5
H70B C70 H70C 109.5
C71 C70 H70A 109.5
C71 C70 H70B 109.5
C71 C70 H70C 109.5
O61 C71 C70 107.1(8)
O61 C71 H71A 110.3
O61 C71 H71B 110.3
C70 C71 H71A 110.3
C70 C71 H71B 110.3
H71A C71 H71B 108.5
O60 C72 O61 120.1(7)
O60 C72 C73 120.0(7)
O61 C72 C73 119.9(7)
Os51 C73 Os52 81.7(2)
C72 C73 Os51 121.0(5)
C72 C73 Os52 106.4(4)
C72 C73 C74 105.4(6)
C74 C73 Os51 128.8(5)
C74 C73 Os52 106.2(4)
Os53 C74 H74 111.2
C73 C74 Os53 91.4(4)
C73 C74 H74 111.2
C75 C74 Os53 114.6(5)
C75 C74 C73 116.0(6)
C75 C74 H74 111.2
O62 C75 O63 122.2(7)
O62 C75 C74 125.4(7)
O63 C75 C74 112.4(6)
O63 C76 H76A 109.7
O63 C76 H76B 109.7
O63 C76 C77 109.9(7)
H76A C76 H76B 108.2
C77 C76 H76A 109.7
C77 C76 H76B 109.7
C76 C77 H77A 109.5
C76 C77 H77B 109.5
C76 C77 H77C 109.5
H77A C77 H77B 109.5
H77A C77 H77C 109.5
H77B C77 H77C 109.5

loop_
_geom_bond_atom_site_label_1
_geom_bond_atom_site_label_2
_geom_bond_distance
Os1 Os2 2.8434(6)
Os1 C1 1.885(9)
Os1 C2 1.922(10)
Os1 C3 1.952(9)
Os1 C12 2.136(8)
Os1 C23 2.107(7)
Os2 Os3 2.8999(6)
Os2 C4 1.914(9)
Os2 C5 1.867(8)
Os2 C6 1.898(9)
Os2 N1 2.179(7)
Os2 C23 2.241(7)
Os3 C7 1.915(9)
Os3 C8 1.860(8)
Os3 C9 1.924(8)
Os3 O10 2.151(5)
Os3 C24 2.170(7)
C1 O1 1.142(10)
C2 O2 1.136(11)
C3 O3 1.131(10)
C4 O4 1.162(10)
C5 O5 1.159(10)
C6 O6 1.144(10)
C7 O7 1.171(10)
C8 O8 1.156(10)
C9 O9 1.135(9)
N1 C10 1.307(10)
N1 C11 1.416(10)
S1 C10 1.697(9)
S1 C16 1.731(9)
O10 C22 1.256(9)
O11 C21 1.468(10)
O11 C22 1.302(9)
O12 C25 1.220(10)
O13 C25 1.345(9)
O13 C26 1.475(9)
C10 H10 0.9300
C11 C12 1.396(11)
C11 C16 1.410(11)
C12 C13 1.375(12)
C13 H13 0.9300
C13 C14 1.453(11)
C14 H14 0.9300
C14 C15 1.314(13)
C15 H15 0.9300
C15 C16 1.387(12)
C20 H20A 0.9600
C20 H20B 0.9600
C20 H20C 0.9600
C20 C21 1.502(14)
C21 H21A 0.9700
C21 H21B 0.9700
C22 C23 1.480(11)
C23 C24 1.540(10)
C24 H24 0.9800
C24 C25 1.474(10)
C26 H26A 0.9700
C26 H26B 0.9700
C26 C27 1.467(13)
C27 H27A 0.9600
C27 H27B 0.9600
C27 H27C 0.9600
Os51 Os52 2.8493(6)
Os51 C51 1.876(8)
Os51 C52 1.933(9)
Os51 C53 1.950(9)
Os51 C62 2.163(8)
Os51 C73 2.100(7)
Os52 Os53 2.9072(6)
Os52 C54 1.894(9)
Os52 C55 1.940(9)
Os52 C56 1.899(8)
Os52 N51 2.188(7)
Os52 C73 2.254(6)
Os53 C57 1.914(8)
Os53 C58 1.875(8)
Os53 C59 1.930(8)
Os53 O60 2.139(5)
Os53 C74 2.168(7)
C51 O51 1.155(10)
C52 O52 1.141(11)
C53 O53 1.137(10)
C54 O54 1.140(10)
C55 O55 1.132(10)
C56 O56 1.159(10)
C57 O57 1.148(10)
C58 O58 1.137(9)
C59 O59 1.147(10)
N51 C60 1.327(10)
N51 C61 1.399(10)
S51 C60 1.694(9)
S51 C66 1.738(9)
O60 C72 1.261(9)
O61 C71 1.477(10)
O61 C72 1.314(9)
O62 C75 1.217(9)
O63 C75 1.337(9)
O63 C76 1.434(9)
C60 H60 0.9300
C61 C62 1.374(11)
C61 C66 1.392(11)
C62 C63 1.387(11)
C63 H63 0.9300
C63 C64 1.412(12)
C64 H64 0.9300
C64 C65 1.272(13)
C65 H65 0.9300
C65 C66 1.416(12)
C70 H70A 0.9600
C70 H70B 0.9600
C70 H70C 0.9600
C70 C71 1.481(14)
C71 H71A 0.9700
C71 H71B 0.9700
C72 C73 1.478(10)
C73 C74 1.522(10)
C74 H74 0.9800
C74 C75 1.471(10)
C76 H76A 0.9700
C76 H76B 0.9700
C76 C77 1.476(12)
C77 H77A 0.9600
C77 H77B 0.9600
C77 H77C 0.9600

loop_
_geom_torsion_atom_site_label_1
_geom_torsion_atom_site_label_2
_geom_torsion_atom_site_label_3
_geom_torsion_atom_site_label_4
_geom_torsion
Os1 C12 C13 C14 173.2(6)
Os1 C23 C24 Os3 145.0(5)
Os1 C23 C24 C25 -97.7(8)
Os2 N1 C10 S1 -179.2(3)
Os2 N1 C11 C12 2.0(9)
Os2 N1 C11 C16 -178.9(5)
Os2 C23 C24 Os3 52.8(4)
Os2 C23 C24 C25 170.1(5)
Os3 O10 C22 O11 -175.0(5)
Os3 O10 C22 C23 4.5(7)
Os3 C24 C25 O12 90.9(9)
Os3 C24 C25 O13 -88.0(7)
N1 C11 C12 Os1 8.1(10)
N1 C11 C12 C13 -178.7(7)
N1 C11 C16 S1 -3.5(8)
N1 C11 C16 C15 179.1(7)
O10 C22 C23 Os1 -159.9(5)
O10 C22 C23 Os2 -69.2(7)
O10 C22 C23 C24 43.5(8)
O11 C22 C23 Os1 19.6(8)
O11 C22 C23 Os2 110.3(6)
O11 C22 C23 C24 -137.0(6)
C10 N1 C11 C12 -176.0(7)
C10 N1 C11 C16 3.1(9)
C10 S1 C16 C11 2.4(6)
C10 S1 C16 C15 179.4(8)
C11 N1 C10 S1 -1.3(8)
C11 C12 C13 C14 0.1(11)
C12 C11 C16 S1 175.6(6)
C12 C11 C16 C15 -1.8(11)
C12 C13 C14 C15 -3.4(13)
C13 C14 C15 C16 3.9(13)
C14 C15 C16 S1 -178.2(7)
C14 C15 C16 C11 -1.4(12)
C16 S1 C10 N1 -0.7(6)
C16 C11 C12 Os1 -170.9(6)
C16 C11 C12 C13 2.3(11)
C21 O11 C22 O10 4.9(10)
C21 O11 C22 C23 -174.6(6)
C22 O11 C21 C20 -172.8(7)
C22 C23 C24 Os3 -61.6(5)
C22 C23 C24 C25 55.7(8)
C23 C24 C25 O12 -12.3(12)
C23 C24 C25 O13 168.8(6)
C25 O13 C26 C27 -175.8(7)
C26 O13 C25 O12 -3.3(12)
C26 O13 C25 C24 175.6(7)
Os51 C62 C63 C64 -172.6(6)
Os51 C73 C74 Os53 -144.2(4)
Os51 C73 C74 C75 97.3(7)
Os52 N51 C60 S51 178.3(3)
Os52 N51 C61 C62 -3.0(10)
Os52 N51 C61 C66 -179.2(5)
Os52 C73 C74 Os53 -52.0(4)
Os52 C73 C74 C75 -170.4(5)
Os53 O60 C72 O61 171.8(5)
Os53 O60 C72 C73 -5.9(7)
Os53 C74 C75 O62 -93.7(9)
Os53 C74 C75 O63 86.2(7)
N51 C61 C62 Os51 -7.5(10)
N51 C61 C62 C63 -178.8(7)
N51 C61 C66 S51 1.6(8)
N51 C61 C66 C65 -178.9(7)
O60 C72 C73 Os51 160.8(5)
O60 C72 C73 Os52 70.8(7)
O60 C72 C73 C74 -41.7(8)
O61 C72 C73 Os51 -16.9(9)
O61 C72 C73 Os52 -106.9(6)
O61 C72 C73 C74 140.6(6)
C60 N51 C61 C62 174.8(7)
C60 N51 C61 C66 -1.4(9)
C60 S51 C66 C61 -1.1(6)
C60 S51 C66 C65 179.5(8)
C61 N51 C60 S51 0.5(8)
C61 C62 C63 C64 -1.5(11)
C62 C61 C66 S51 -174.7(6)
C62 C61 C66 C65 4.8(12)
C62 C63 C64 C65 4.7(13)
C63 C64 C65 C66 -2.9(13)
C64 C65 C66 S51 177.6(7)
C64 C65 C66 C61 -1.7(12)
C66 S51 C60 N51 0.3(6)
C66 C61 C62 Os51 168.2(6)
C66 C61 C62 C63 -3.0(11)
C71 O61 C72 O60 -8.2(10)
C71 O61 C72 C73 169.5(6)
C72 O61 C71 C70 174.8(7)
C72 C73 C74 Os53 60.7(5)
C72 C73 C74 C75 -57.7(8)
C73 C74 C75 O62 10.9(11)
C73 C74 C75 O63 -169.2(6)
C75 O63 C76 C77 178.9(7)
C76 O63 C75 O62 4.4(11)
C76 O63 C75 C74 -175.5(7)
